data_1558104
loop_
_publ_author_name
'Li, Xin'
'He, Songtao'
'Song, Qiuling'

_publ_section_title
;
 Enantio- and diastereoselective diarylmethylation of 1,3-dicarbonyl
 compounds
;
_journal_issue 23
_journal_name_full 'Chemical Science'
_journal_page_first 5969
_journal_page_last 5973
_journal_paper_doi 10.1039/D0SC00142B
_journal_volume 11
_journal_year 2020
_chemical_absolute_configuration rm
_chemical_formula_moiety 'C29 H38 O5'
_chemical_formula_sum 'C29 H38 O5'
_chemical_formula_weight 466.59
_space_group_crystal_system orthorhombic
_space_group_IT_number 19
_space_group_name_Hall 'P 2ac 2ab'
_space_group_name_H-M_alt 'P 21 21 21'
_atom_sites_solution_hydrogens geom
_atom_sites_solution_primary dual
_audit_creation_date 2019-11-05
_audit_creation_method
;
Olex2 1.2
(compiled 2018.05.29 svn.r3508 for OlexSys, GUI svn.r5506)
;
_audit_update_record
;
2019-11-05 deposited with the CCDC.	2020-05-25 downloaded from the CCDC.
;
_cell_angle_alpha 90
_cell_angle_beta 90
_cell_angle_gamma 90
_cell_formula_units_Z 4
_cell_length_a 10.0470(9)
_cell_length_b 11.0487(7)
_cell_length_c 24.2420(14)
_cell_measurement_reflns_used 4327
_cell_measurement_temperature 293(2)
_cell_measurement_theta_max 26.1560
_cell_measurement_theta_min 4.0490
_cell_volume 2691.0(3)
_computing_cell_refinement 'CrysAlisPro 1.171.38.41 (Rigaku OD, 2015)'
_computing_data_collection 'CrysAlisPro 1.171.38.41 (Rigaku OD, 2015)'
_computing_data_reduction 'CrysAlisPro 1.171.38.41 (Rigaku OD, 2015)'
_computing_molecular_graphics 'Olex2 (Dolomanov et al., 2009)'
_computing_publication_material 'Olex2 (Dolomanov et al., 2009)'
_computing_structure_refinement 'ShelXL (Sheldrick, 2015)'
_computing_structure_solution 'ShelXT (Sheldrick, 2015)'
_diffrn_ambient_temperature 293(2)
_diffrn_detector 'CCD plate'
_diffrn_detector_area_resol_mean 16.1213
_diffrn_detector_type Eos
_diffrn_measured_fraction_theta_full 0.996
_diffrn_measured_fraction_theta_max 0.904
_diffrn_measurement_details
;
List of Runs (angles in degrees, time in seconds):

  # Type    Start    End  Width  t~exp~   \w     \q     \k     \f   Frames
#--------------------------------------------------------------------------
  1  \w    -13.00  51.00   1.00   12.50    --   15.49  19.00  60.00   64
  2  \w     56.00  87.00   1.00   12.50    --   15.49  19.00  60.00   31
  3  \w      1.00  27.00   1.00   12.50    --   15.49 -57.00 -30.00   26
  4  \w    -23.00  21.00   1.00   12.50    --  -16.12 -99.00  30.00   44
  5  \w    -54.00  33.00   1.00   12.50    --   15.49 -38.00-120.00   87
  6  \w     -2.00  54.00   1.00   12.50    --   15.49 -99.00-180.00   56
  7  \w     -1.00  29.00   1.00   12.50    --   15.49  57.00 -60.00   30
  8  \w     43.00  75.00   1.00   12.50    --   15.49 178.00-180.00   32
;
_diffrn_measurement_device 'four-circle diffractometer'
_diffrn_measurement_device_type 'Xcalibur, Eos, Gemini'
_diffrn_measurement_method '\w scans'
_diffrn_orient_matrix_type 'CrysAlisPro convention (1999,Acta A55,543-557)'
_diffrn_orient_matrix_UB_11 0.0314987000
_diffrn_orient_matrix_UB_12 0.0325452000
_diffrn_orient_matrix_UB_13 0.0215813000
_diffrn_orient_matrix_UB_21 -0.0617282000
_diffrn_orient_matrix_UB_22 0.0045823000
_diffrn_orient_matrix_UB_23 0.0140514000
_diffrn_orient_matrix_UB_31 0.0134783000
_diffrn_orient_matrix_UB_32 -0.0551279000
_diffrn_orient_matrix_UB_33 0.0139049000
_diffrn_radiation_monochromator graphite
_diffrn_radiation_probe x-ray
_diffrn_radiation_type MoK\a
_diffrn_radiation_wavelength 0.71073
_diffrn_reflns_av_R_equivalents 0.0649
_diffrn_reflns_av_unetI/netI 0.0694
_diffrn_reflns_Laue_measured_fraction_full 0.996
_diffrn_reflns_Laue_measured_fraction_max 0.904
_diffrn_reflns_limit_h_max 13
_diffrn_reflns_limit_h_min -12
_diffrn_reflns_limit_k_max 14
_diffrn_reflns_limit_k_min -13
_diffrn_reflns_limit_l_max 32
_diffrn_reflns_limit_l_min -32
_diffrn_reflns_number 21343
_diffrn_reflns_point_group_measured_fraction_full 0.998
_diffrn_reflns_point_group_measured_fraction_max 0.865
_diffrn_reflns_theta_full 25.242
_diffrn_reflns_theta_max 29.433
_diffrn_reflns_theta_min 3.362
_diffrn_source 'fine-focus sealed X-ray tube'
_diffrn_source_type 'Enhance (Mo) X-ray Source'
_exptl_absorpt_coefficient_mu 0.077
_exptl_absorpt_correction_T_max 1.00000
_exptl_absorpt_correction_T_min 0.30697
_exptl_absorpt_correction_type multi-scan
_exptl_absorpt_process_details
;
CrysAlisPro 1.171.38.41 (Rigaku Oxford Diffraction, 2015)
Empirical absorption correction using spherical harmonics,
 implemented in SCALE3 ABSPACK scaling algorithm.
;
_exptl_crystal_density_diffrn 1.152
_exptl_crystal_description block
_exptl_crystal_F_000 1008
_refine_diff_density_max 0.230
_refine_diff_density_min -0.239
_refine_diff_density_rms 0.039
_refine_ls_abs_structure_details
;
 Flack x determined using 1085 quotients [(I+)-(I-)]/[(I+)+(I-)]
 (Parsons, Flack and Wagner, Acta Cryst. B69 (2013) 249-259).
;
_refine_ls_abs_structure_Flack -1.4(10)
_refine_ls_extinction_method none
_refine_ls_goodness_of_fit_ref 1.027
_refine_ls_hydrogen_treatment constr
_refine_ls_matrix_type full
_refine_ls_number_parameters 316
_refine_ls_number_reflns 6455
_refine_ls_number_restraints 2
_refine_ls_restrained_S_all 4.125
_refine_ls_R_factor_all 0.1185
_refine_ls_R_factor_gt 0.0652
_refine_ls_shift/su_max 0.000
_refine_ls_shift/su_mean 0.000
_refine_ls_structure_factor_coef Fsqd
_refine_ls_weighting_details 'w=1/[\s^2^(Fo^2^)+(0.0807P)^2^+0.0384P] where P=(Fo^2^+2Fc^2^)/3'
_refine_ls_weighting_scheme calc
_refine_ls_wR_factor_gt 0.1506
_refine_ls_wR_factor_ref 0.1814
_reflns_Friedel_coverage 0.709
_reflns_Friedel_fraction_full 0.999
_reflns_Friedel_fraction_max 0.816
_reflns_number_gt 3790
_reflns_number_total 6455
_reflns_threshold_expression 'I > 2\s(I)'
_cod_data_source_file d0sc00142b2.cif
_cod_data_source_block exp_7327
_cod_depositor_comments
;Adding full bibliography for 1558104--1558106.cif.

 Adding full bibliography for 1558104--1558106.cif.
;
_cod_database_code 1558104
_shelx_shelxl_version_number 2018/3
_shelx_space_group_comment
;
The symmetry employed for this shelxl refinement is uniquely defined
by the following loop, which should always be used as a source of
symmetry information in preference to the above space-group names.
They are only intended as comments.
;
_reflns_odcompleteness_completeness 99.56
_reflns_odcompleteness_iscentric 1
_reflns_odcompleteness_theta 26.32
_olex2_refinement_description
;
1. Fixed Uiso
 At 1.2 times of:
  All C(H) groups, All C(H,H) groups
 At 1.5 times of:
  All C(H,H,H) groups, All O(H) groups
2. Restrained distances
 H00C-H00X
 1.8 with sigma of 0.02
 H00C-H00Z
 1.8 with sigma of 0.02
3.a Ternary CH refined with riding coordinates:
 C00M(H00M)
3.b Secondary CH2 refined with riding coordinates:
 C00O(H00A,H00C), C00U(H00Y,H), C00X(H0AA,HE)
3.c Aromatic/amide H refined with riding coordinates:
 C00B(H00B), C00F(H00F), C00G(H00G), C00H(H00H), C00L(H00L), C00N(H00N)
3.d Idealised Me refined as rotating group:
 C00P(H00D,H00E,H00I), C00Q(H00J,H00K,H00O), C00R(H00P,H00Q,H00R), C00S(H00S,
 H00T,H00U), C00T(H00V,H00W,H00X), C00V(H00Z,HA,HB), C00W(H00,HC,HD), C00Y(H1AA,
 HF,HG)
3.e Idealised tetrahedral OH refined as rotating group:
 O002(H002)
;
_olex2_date_sample_data_collection 1569396252.0
_olex2_submission_special_instructions 'No special instructions were received'
_oxdiff_exptl_absorpt_empirical_details
;
Empirical correction (ABSPACK) includes:
- Absorption correction using spherical harmonics
- Frame scaling
;
_oxdiff_exptl_absorpt_empirical_full_max 2.135
_oxdiff_exptl_absorpt_empirical_full_min 0.530

loop_
_space_group_symop_operation_xyz
'x, y, z'
'-x+1/2, -y, z+1/2'
'-x, y+1/2, -z+1/2'
'x+1/2, -y+1/2, -z'

loop_
_atom_site_label
_atom_site_type_symbol
_atom_site_fract_x
_atom_site_fract_y
_atom_site_fract_z
_atom_site_U_iso_or_equiv
_atom_site_adp_type
_atom_site_occupancy
_atom_site_site_symmetry_order
_atom_site_calc_flag
_atom_site_refinement_flags_posn
_atom_site_refinement_flags_adp
_atom_site_refinement_flags_occupancy
_atom_site_disorder_assembly
_atom_site_disorder_group
O001 O 0.7637(3) 0.6538(2) 0.24149(9) 0.0600(8) Uani 1 1 d . . . . .
O002 O 0.5818(3) 0.4748(3) 0.56794(10) 0.0721(9) Uani 1 1 d . . . . .
H002 H 0.622076 0.523129 0.587432 0.108 Uiso 1 1 calc GR . . . .
O003 O 0.9311(4) 0.6761(3) 0.34455(12) 0.0786(10) Uani 1 1 d . . . . .
O004 O 0.7962(3) 0.4609(3) 0.21835(11) 0.0677(8) Uani 1 1 d . . . . .
O005 O 0.1675(4) 0.5529(3) 0.22277(13) 0.0821(10) Uani 1 1 d . . . . .
C006 C 0.5283(4) 0.5669(3) 0.30729(13) 0.0442(9) Uani 1 1 d . . . . .
C007 C 0.5195(4) 0.4431(3) 0.47476(13) 0.0429(8) Uani 1 1 d . . . . .
C008 C 0.4071(4) 0.3574(4) 0.49272(15) 0.0522(10) Uani 1 1 d . . . . .
C009 C 0.6037(4) 0.5021(3) 0.51321(13) 0.0489(9) Uani 1 1 d . . . . .
C00A C 0.7029(4) 0.5824(3) 0.49752(13) 0.0424(8) Uani 1 1 d . . . . .
C00B C 0.5405(4) 0.4701(3) 0.41957(14) 0.0450(9) Uani 1 1 d . . . . .
H00B H 0.487377 0.432515 0.393249 0.054 Uiso 1 1 calc R . . . .
C00C C 0.9116(5) 0.5698(5) 0.33751(15) 0.0643(12) Uani 1 1 d . . . . .
C00D C 0.2878(4) 0.5519(4) 0.24986(15) 0.0547(10) Uani 1 1 d . . . . .
C00E C 0.7786(4) 0.5157(3) 0.31519(14) 0.0486(9) Uani 1 1 d . . . . .
C00F C 0.7163(4) 0.6067(3) 0.44160(14) 0.0470(9) Uani 1 1 d . . . . .
H00F H 0.780259 0.662308 0.430263 0.056 Uiso 1 1 calc R . . . .
C00G C 0.4364(5) 0.6593(3) 0.30879(14) 0.0525(10) Uani 1 1 d . . . . .
H00G H 0.455373 0.728382 0.329254 0.063 Uiso 1 1 calc R . . . .
C00H C 0.4961(4) 0.4662(4) 0.27712(15) 0.0529(10) Uani 1 1 d . . . . .
H00H H 0.555505 0.401644 0.276095 0.063 Uiso 1 1 calc R . . . .
C00I C 0.7812(4) 0.5367(4) 0.25300(15) 0.0504(9) Uani 1 1 d . . . . .
C00J C 0.7942(5) 0.6472(4) 0.53921(14) 0.0536(10) Uani 1 1 d . . . . .
C00K C 0.6374(4) 0.5508(3) 0.40195(13) 0.0447(9) Uani 1 1 d . . . . .
C00L C 0.3179(5) 0.6526(4) 0.28104(16) 0.0619(12) Uani 1 1 d . . . . .
H00L H 0.257475 0.716154 0.283243 0.074 Uiso 1 1 calc R . . . .
C00M C 0.6566(4) 0.5813(3) 0.34078(13) 0.0439(9) Uani 1 1 d . . . . .
H00M H 0.677933 0.667829 0.339599 0.053 Uiso 1 1 calc R . . . .
C00N C 0.3774(5) 0.4575(4) 0.24802(16) 0.0586(10) Uani 1 1 d . . . . .
H00N H 0.358525 0.388538 0.227453 0.070 Uiso 1 1 calc R . . . .
C00O C 0.7957(5) 0.3808(4) 0.32850(17) 0.0613(11) Uani 1 1 d . . . . .
H00A H 0.761508 0.362847 0.365010 0.074 Uiso 1 1 calc R . . . .
H00C H 0.748557 0.331462 0.301793 0.074 Uiso 1 1 calc DR . . . .
C00P C 0.3337(5) 0.3056(4) 0.44323(19) 0.0724(14) Uani 1 1 d . . . . .
H00D H 0.294199 0.370259 0.422486 0.109 Uiso 1 1 calc GR . . . .
H00E H 0.265335 0.251398 0.455715 0.109 Uiso 1 1 calc GR . . . .
H00I H 0.395261 0.262266 0.420248 0.109 Uiso 1 1 calc GR . . . .
C00Q C 0.3052(6) 0.4244(5) 0.5280(2) 0.0885(17) Uani 1 1 d . . . . .
H00J H 0.348026 0.455862 0.560350 0.133 Uiso 1 1 calc GR . . . .
H00K H 0.235755 0.369566 0.538672 0.133 Uiso 1 1 calc GR . . . .
H00O H 0.267814 0.489909 0.507095 0.133 Uiso 1 1 calc GR . . . .
C00R C 0.7465(6) 0.6831(4) 0.18419(15) 0.0743(15) Uani 1 1 d . . . . .
H00P H 0.820239 0.651879 0.163403 0.111 Uiso 1 1 calc GR . . . .
H00Q H 0.742456 0.769420 0.179921 0.111 Uiso 1 1 calc GR . . . .
H00R H 0.665341 0.647652 0.170951 0.111 Uiso 1 1 calc GR . . . .
C00S C 0.4620(6) 0.2498(5) 0.5250(2) 0.0823(16) Uani 1 1 d . . . . .
H00S H 0.524054 0.206118 0.502399 0.124 Uiso 1 1 calc GR . . . .
H00T H 0.390091 0.197166 0.535304 0.124 Uiso 1 1 calc GR . . . .
H00U H 0.506277 0.278275 0.557590 0.124 Uiso 1 1 calc GR . . . .
C00T C 0.1434(6) 0.4548(6) 0.1871(2) 0.1008(19) Uani 1 1 d . . . . .
H00V H 0.136244 0.483709 0.149879 0.151 Uiso 1 1 calc GR . . . .
H00W H 0.061851 0.415552 0.197485 0.151 Uiso 1 1 calc GR . . . .
H00X H 0.215532 0.398090 0.189620 0.151 Uiso 1 1 calc DGR . . . .
C00U C 1.0059(5) 0.4694(6) 0.3507(2) 0.0873(16) Uani 1 1 d . . . . .
H00Y H 1.015623 0.460515 0.390335 0.105 Uiso 1 1 calc R . . . .
H H 1.092737 0.485142 0.334802 0.105 Uiso 1 1 calc R . . . .
C00V C 0.8750(6) 0.5540(5) 0.5715(2) 0.0892(16) Uani 1 1 d . . . . .
H00Z H 0.899101 0.488370 0.547506 0.134 Uiso 1 1 calc DGR . . . .
HA H 0.822489 0.523494 0.601519 0.134 Uiso 1 1 calc GR . . . .
HB H 0.954072 0.591387 0.585694 0.134 Uiso 1 1 calc GR . . . .
C00W C 0.8970(7) 0.7264(6) 0.5104(2) 0.097(2) Uani 1 1 d . . . . .
H00 H 0.949466 0.677653 0.485930 0.146 Uiso 1 1 calc GR . . . .
HC H 0.953840 0.763111 0.537521 0.146 Uiso 1 1 calc GR . . . .
HD H 0.852414 0.788437 0.489754 0.146 Uiso 1 1 calc GR . . . .
C00X C 0.9448(6) 0.3565(5) 0.3258(2) 0.0807(15) Uani 1 1 d . . . . .
H0AA H 0.968227 0.285122 0.346972 0.097 Uiso 1 1 calc R . . . .
HE H 0.973854 0.345420 0.287936 0.097 Uiso 1 1 calc R . . . .
C00Y C 0.7140(7) 0.7291(6) 0.5771(2) 0.103(2) Uani 1 1 d . . . . .
H1AA H 0.656785 0.779807 0.555346 0.155 Uiso 1 1 calc GR . . . .
HF H 0.773498 0.778754 0.598263 0.155 Uiso 1 1 calc GR . . . .
HG H 0.661130 0.680571 0.601531 0.155 Uiso 1 1 calc GR . . . .

loop_
_atom_site_aniso_label
_atom_site_aniso_U_11
_atom_site_aniso_U_22
_atom_site_aniso_U_33
_atom_site_aniso_U_23
_atom_site_aniso_U_13
_atom_site_aniso_U_12
O001 0.088(2) 0.0599(16) 0.0320(13) 0.0062(11) 0.0032(13) -0.0053(15)
O002 0.076(2) 0.109(2) 0.0305(14) 0.0010(14) 0.0020(14) -0.0378(19)
O003 0.075(3) 0.096(3) 0.064(2) -0.0012(17) -0.0061(17) -0.024(2)
O004 0.085(2) 0.0727(17) 0.0457(15) -0.0108(14) 0.0070(16) 0.0041(17)
O005 0.073(2) 0.107(2) 0.0667(19) -0.0066(18) -0.0215(17) 0.014(2)
C006 0.054(3) 0.050(2) 0.0288(16) 0.0031(15) 0.0023(15) -0.0022(18)
C007 0.043(2) 0.049(2) 0.0371(18) 0.0034(15) 0.0005(15) -0.0046(16)
C008 0.048(3) 0.066(2) 0.043(2) 0.0006(18) 0.0014(18) -0.0101(19)
C009 0.052(2) 0.066(2) 0.0292(17) 0.0008(16) 0.0008(16) -0.0033(19)
C00A 0.044(2) 0.0487(19) 0.0340(17) -0.0029(14) -0.0003(16) -0.0043(17)
C00B 0.048(2) 0.054(2) 0.0328(17) -0.0054(15) -0.0025(15) -0.0078(18)
C00C 0.063(3) 0.094(3) 0.036(2) 0.004(2) 0.007(2) -0.012(3)
C00D 0.048(2) 0.076(3) 0.040(2) 0.0062(19) -0.0041(18) 0.004(2)
C00E 0.053(3) 0.057(2) 0.0356(19) 0.0078(15) 0.0025(17) 0.0023(19)
C00F 0.052(2) 0.050(2) 0.0392(18) -0.0036(15) 0.0029(18) -0.0096(18)
C00G 0.063(3) 0.054(2) 0.040(2) -0.0030(17) 0.0038(19) 0.004(2)
C00H 0.058(3) 0.052(2) 0.049(2) -0.0036(18) -0.008(2) 0.0057(19)
C00I 0.050(2) 0.062(2) 0.039(2) -0.0002(18) 0.0006(17) -0.004(2)
C00J 0.058(3) 0.061(2) 0.0413(19) -0.0077(17) -0.0051(19) -0.010(2)
C00K 0.052(2) 0.0472(19) 0.0348(18) 0.0002(15) 0.0021(16) -0.0017(18)
C00L 0.074(3) 0.061(2) 0.051(2) 0.003(2) 0.001(2) 0.016(2)
C00M 0.053(2) 0.0433(19) 0.0355(19) 0.0029(14) 0.0012(16) -0.0035(16)
C00N 0.068(3) 0.063(2) 0.044(2) -0.0083(19) -0.004(2) 0.000(2)
C00O 0.070(3) 0.063(2) 0.050(2) 0.0070(19) 0.001(2) 0.006(2)
C00P 0.069(3) 0.086(3) 0.063(3) -0.005(2) 0.002(2) -0.028(2)
C00Q 0.064(4) 0.114(4) 0.087(3) -0.031(3) 0.024(3) -0.027(3)
C00R 0.108(4) 0.078(3) 0.037(2) 0.0130(18) -0.001(2) -0.005(3)
C00S 0.082(4) 0.086(3) 0.079(3) 0.027(3) -0.006(3) -0.018(3)
C00T 0.080(4) 0.157(5) 0.065(3) -0.018(3) -0.023(3) 0.009(4)
C00U 0.052(3) 0.134(5) 0.075(3) 0.033(3) 0.002(3) 0.007(3)
C00V 0.082(4) 0.088(3) 0.098(4) 0.002(3) -0.041(3) -0.007(3)
C00W 0.117(5) 0.112(4) 0.063(3) 0.000(3) -0.011(3) -0.065(4)
C00X 0.082(4) 0.098(4) 0.063(3) 0.017(3) 0.011(3) 0.028(3)
C00Y 0.094(5) 0.127(4) 0.089(4) -0.065(3) -0.021(3) 0.008(4)

loop_
_atom_type_symbol
_atom_type_description
_atom_type_scat_dispersion_real
_atom_type_scat_dispersion_imag
_atom_type_scat_source
C C 0.0033 0.0016 'International Tables Vol C Tables 4.2.6.8 and 6.1.1.4'
H H 0.0000 0.0000 'International Tables Vol C Tables 4.2.6.8 and 6.1.1.4'
O O 0.0106 0.0060 'International Tables Vol C Tables 4.2.6.8 and 6.1.1.4'

loop_
_geom_angle_atom_site_label_1
_geom_angle_atom_site_label_2
_geom_angle_atom_site_label_3
_geom_angle
_geom_angle_site_symmetry_1
_geom_angle_site_symmetry_3
_geom_angle_publ_flag
C00I O001 C00R 115.9(3) . . ?
C00D O005 C00T 116.0(4) . . ?
C00G C006 C00M 118.2(3) . . ?
C00H C006 C00G 117.2(4) . . ?
C00H C006 C00M 124.5(3) . . ?
C009 C007 C008 122.4(3) . . ?
C00B C007 C008 121.2(3) . . ?
C00B C007 C009 116.4(3) . . ?
C00P C008 C007 111.4(3) . . ?
C00P C008 C00Q 107.4(4) . . ?
C00P C008 C00S 106.6(4) . . ?
C00Q C008 C007 110.7(4) . . ?
C00Q C008 C00S 109.5(4) . . ?
C00S C008 C007 111.1(4) . . ?
O002 C009 C007 115.9(3) . . ?
O002 C009 C00A 121.2(3) . . ?
C00A C009 C007 122.8(3) . . ?
C009 C00A C00F 117.5(3) . . ?
C009 C00A C00J 123.0(3) . . ?
C00F C00A C00J 119.5(3) . . ?
C00K C00B C007 122.8(3) . . ?
O003 C00C C00E 124.2(5) . . ?
O003 C00C C00U 126.3(5) . . ?
C00U C00C C00E 109.4(4) . . ?
O005 C00D C00L 116.6(4) . . ?
O005 C00D C00N 124.4(4) . . ?
C00N C00D C00L 119.0(4) . . ?
C00I C00E C00C 105.6(3) . . ?
C00I C00E C00M 109.7(3) . . ?
C00I C00E C00O 110.7(3) . . ?
C00M C00E C00C 111.0(3) . . ?
C00O C00E C00C 101.7(4) . . ?
C00O C00E C00M 117.2(3) . . ?
C00A C00F C00K 122.2(3) . . ?
C00L C00G C006 122.0(4) . . ?
C006 C00H C00N 122.0(4) . . ?
O001 C00I C00E 110.6(3) . . ?
O004 C00I O001 123.3(3) . . ?
O004 C00I C00E 126.1(4) . . ?
C00V C00J C00A 109.8(3) . . ?
C00W C00J C00A 111.7(3) . . ?
C00W C00J C00V 105.2(5) . . ?
C00Y C00J C00A 110.9(4) . . ?
C00Y C00J C00V 112.0(4) . . ?
C00Y C00J C00W 107.1(4) . . ?
C00B C00K C00F 118.2(3) . . ?
C00B C00K C00M 121.9(3) . . ?
C00F C00K C00M 119.9(3) . . ?
C00G C00L C00D 120.3(4) . . ?
C006 C00M C00E 113.8(3) . . ?
C006 C00M C00K 112.6(3) . . ?
C00K C00M C00E 112.5(3) . . ?
C00D C00N C00H 119.5(4) . . ?
C00X C00O C00E 105.8(4) . . ?
C00C C00U C00X 105.6(4) . . ?
C00U C00X C00O 103.6(4) . . ?

loop_
_geom_bond_atom_site_label_1
_geom_bond_atom_site_label_2
_geom_bond_distance
_geom_bond_site_symmetry_2
_geom_bond_publ_flag
O001 C00I 1.335(5) . ?
O001 C00R 1.437(4) . ?
O002 C009 1.378(4) . ?
O003 C00C 1.202(5) . ?
O004 C00I 1.196(4) . ?
O005 C00D 1.375(5) . ?
O005 C00T 1.408(6) . ?
C006 C00G 1.378(6) . ?
C006 C00H 1.370(5) . ?
C006 C00M 1.531(5) . ?
C007 C008 1.536(5) . ?
C007 C009 1.418(5) . ?
C007 C00B 1.387(4) . ?
C008 C00P 1.520(6) . ?
C008 C00Q 1.525(7) . ?
C008 C00S 1.527(6) . ?
C009 C00A 1.388(5) . ?
C00A C00F 1.389(5) . ?
C00A C00J 1.541(5) . ?
C00B C00K 1.387(5) . ?
C00C C00E 1.561(6) . ?
C00C C00U 1.493(7) . ?
C00D C00L 1.379(6) . ?
C00D C00N 1.379(6) . ?
C00E C00I 1.525(5) . ?
C00E C00M 1.553(5) . ?
C00E C00O 1.534(5) . ?
C00F C00K 1.391(5) . ?
C00G C00L 1.370(6) . ?
C00H C00N 1.389(6) . ?
C00J C00V 1.527(6) . ?
C00J C00W 1.523(7) . ?
C00J C00Y 1.520(7) . ?
C00K C00M 1.533(5) . ?
C00O C00X 1.524(7) . ?
C00U C00X 1.517(8) . ?
